data_4027332
loop_
_publ_author_name
'James C. Anderson'
'Lisa R. Horsfall'
'Andreas S. Kalogirou'
'Matthew R. Mills'
'Gregory J. Stepney'
'Graham J. Tizzard'

_publ_section_title
;
 Stereoselective Synthesis of Densely Functionalized Pyrrolidin-2-ones by
 a Conjugate Addition/Nitro-Mannich/Lactamization Reaction
;
_journal_name_full 'Journal of Organic Chemistry'
_journal_page_first 6186
_journal_page_last 6198
_journal_paper_doi 10.1021/jo301000r
_journal_volume 77
_journal_year 2012
_chemical_formula_moiety 'C18 H19 N3 O4'
_chemical_formula_sum 'C18 H19 N3 O4'
_chemical_formula_weight 341.36
_chemical_name_systematic
;
 ?
;
_space_group_IT_number 14
_symmetry_cell_setting monoclinic
_symmetry_space_group_name_Hall '-P 2ybc'
_symmetry_space_group_name_H-M 'P 1 21/c 1'
_atom_sites_solution_hydrogens geom
_atom_sites_solution_primary direct
_atom_sites_solution_secondary difmap
_audit_creation_method SHELXL-97
_cell_angle_alpha 90.00
_cell_angle_beta 105.971(8)
_cell_angle_gamma 90.00
_cell_formula_units_Z 4
_cell_length_a 12.6533(8)
_cell_length_b 15.8418(2)
_cell_length_c 8.85870(10)
_cell_measurement_reflns_used 8482
_cell_measurement_temperature 100(2)
_cell_measurement_theta_max 66.4
_cell_measurement_theta_min 3.6
_cell_volume 1707.19(13)
_computing_cell_refinement
;
CrystalClear-SM Expert 2.0 r7 (Rigaku, 2011)
;
_computing_data_collection
;
CrystalClear-SM Expert 2.0 r7 (Rigaku, 2011)
;
_computing_data_reduction
;
CrystalClear-SM Expert 2.0 r7 (Rigaku, 2011)
;
_computing_molecular_graphics 'OLEX2 (Dolomanov, Bourhis, Gildea, Howard & Puschmann, 2009)'
_computing_publication_material 'WINGX (Farrugia, 1998)'
_computing_structure_refinement 'SHELXL-97 (Sheldrick, 1997)'
_computing_structure_solution 'SUPERFLIP (Palatinus & Chapuis, 2007)'
_diffrn_ambient_temperature 100(2)
_diffrn_detector CCD
_diffrn_detector_area_resol_mean 22.2222
_diffrn_measured_fraction_theta_full 0.981
_diffrn_measured_fraction_theta_max 0.981
_diffrn_measurement_device
;
AFC11 (Right): Eulerian 3 circle
;
_diffrn_measurement_device_type
;
Rigaku Saturn944+ (2x2 bin mode)
;
_diffrn_measurement_method 'profile data from \w-scans'
_diffrn_measurement_specimen_support Mitegen
_diffrn_radiation_monochromator Confocal
_diffrn_radiation_source 'Rotating Anode'
_diffrn_radiation_type CuK\a
_diffrn_radiation_wavelength 1.54187
_diffrn_reflns_av_R_equivalents 0.0855
_diffrn_reflns_av_sigmaI/netI 0.0777
_diffrn_reflns_limit_h_max 15
_diffrn_reflns_limit_h_min -11
_diffrn_reflns_limit_k_max 18
_diffrn_reflns_limit_k_min -18
_diffrn_reflns_limit_l_max 10
_diffrn_reflns_limit_l_min -10
_diffrn_reflns_number 11691
_diffrn_reflns_theta_full 66.44
_diffrn_reflns_theta_max 66.44
_diffrn_reflns_theta_min 6.67
_exptl_absorpt_coefficient_mu 0.789
_exptl_absorpt_correction_T_max 0.9922
_exptl_absorpt_correction_T_min 0.9469
_exptl_absorpt_correction_type multi-scan
_exptl_absorpt_process_details
;
CrystalClear-SM Expert 2.0 r7 (Rigaku, 2011)
;
_exptl_crystal_colour Colourless
_exptl_crystal_density_diffrn 1.328
_exptl_crystal_description Plate
_exptl_crystal_F_000 720
_exptl_crystal_size_max 0.07
_exptl_crystal_size_mid 0.01
_exptl_crystal_size_min 0.01
_refine_diff_density_max 0.362
_refine_diff_density_min -0.337
_refine_diff_density_rms 0.077
_refine_ls_extinction_coef 0.0068(15)
_refine_ls_extinction_expression Fc^*^=kFc[1+0.001xFc^2^\l^3^/sin(2\q)]^-1/4^
_refine_ls_extinction_method SHELXL
_refine_ls_goodness_of_fit_ref 1.062
_refine_ls_hydrogen_treatment constr
_refine_ls_matrix_type full
_refine_ls_number_parameters 229
_refine_ls_number_reflns 2947
_refine_ls_number_restraints 0
_refine_ls_restrained_S_all 1.062
_refine_ls_R_factor_all 0.0900
_refine_ls_R_factor_gt 0.0739
_refine_ls_shift/su_max 0.000
_refine_ls_shift/su_mean 0.000
_refine_ls_structure_factor_coef Fsqd
_refine_ls_weighting_details 'calc w=1/[\s^2^(Fo^2^)+(0.1556P)^2^+0.0000P] where P=(Fo^2^+2Fc^2^)/3'
_refine_ls_weighting_scheme calc
_refine_ls_wR_factor_gt 0.2028
_refine_ls_wR_factor_ref 0.2354
_reflns_number_gt 2131
_reflns_number_total 2947
_reflns_threshold_expression >2\s(I)
_cod_data_source_file jo301000r_si_002.cif
_cod_data_source_block 2011ncs0213ba
_cod_original_cell_volume 1707.19(11)
_cod_original_sg_symbol_H-M 'P 21/c'
_cod_database_code 4027332

loop_
_symmetry_equiv_pos_as_xyz
'x, y, z'
'-x, y+1/2, -z+1/2'
'-x, -y, -z'
'x, -y-1/2, z-1/2'

loop_
_atom_site_label
_atom_site_type_symbol
_atom_site_fract_x
_atom_site_fract_y
_atom_site_fract_z
_atom_site_U_iso_or_equiv
_atom_site_adp_type
_atom_site_occupancy
_atom_site_symmetry_multiplicity
_atom_site_calc_flag
_atom_site_refinement_flags
C1 C 0.7786(2) 0.85065(16) 0.1048(3) 0.0361(7) Uani 1 1 d .
C2 C 0.8971(2) 0.85858(17) 0.2008(3) 0.0384(7) Uani 1 1 d .
H2 H 0.9293 0.8006 0.2200 0.046 Uiso 1 1 calc R
C3 C 0.8854(2) 0.89320(18) 0.3558(3) 0.0366(7) Uani 1 1 d .
H3 H 0.8878 0.9563 0.3534 0.044 Uiso 1 1 calc R
C4 C 0.7717(2) 0.86459(17) 0.3672(3) 0.0362(7) Uani 1 1 d .
H4 H 0.7777 0.8078 0.4181 0.043 Uiso 1 1 calc R
C5 C 0.5945(2) 0.84417(16) 0.1519(3) 0.0344(7) Uani 1 1 d .
C6 C 0.5470(2) 0.78528(16) 0.2293(3) 0.0376(7) Uani 1 1 d .
H6 H 0.5914 0.7535 0.3142 0.045 Uiso 1 1 calc R
C7 C 0.4347(2) 0.77342(18) 0.1815(3) 0.0393(7) Uani 1 1 d .
H7 H 0.4018 0.7343 0.2361 0.047 Uiso 1 1 calc R
C8 C 0.3690(2) 0.81762(17) 0.0551(3) 0.0341(7) Uani 1 1 d .
C9 C 0.4156(2) 0.87739(17) -0.0202(3) 0.0362(7) Uani 1 1 d .
H9 H 0.3711 0.9091 -0.1051 0.043 Uiso 1 1 calc R
C10 C 0.5290(2) 0.89066(17) 0.0300(3) 0.0360(7) Uani 1 1 d .
H10 H 0.5615 0.9322 -0.0204 0.043 Uiso 1 1 calc R
C11 C 0.1892(2) 0.8387(2) -0.1169(4) 0.0459(8) Uani 1 1 d .
H11A H 0.1927 0.9000 -0.1010 0.069 Uiso 1 1 calc R
H11B H 0.1135 0.8194 -0.1312 0.069 Uiso 1 1 calc R
H11C H 0.2127 0.8247 -0.2104 0.069 Uiso 1 1 calc R
C12 C 0.9679(2) 0.91072(19) 0.1219(4) 0.0436(8) Uani 1 1 d .
H12A H 0.9607 0.8878 0.0156 0.052 Uiso 1 1 calc R
H12B H 0.9403 0.9695 0.1098 0.052 Uiso 1 1 calc R
C13 C 1.0887(2) 0.9112(2) 0.2136(4) 0.0509(8) Uani 1 1 d .
H13A H 1.0965 0.9344 0.3186 0.076 Uiso 1 1 calc R
H13B H 1.1301 0.9461 0.1584 0.076 Uiso 1 1 calc R
H13C H 1.1172 0.8533 0.2228 0.076 Uiso 1 1 calc R
C14 C 0.7192(2) 0.92619(18) 0.4553(3) 0.0368(7) Uani 1 1 d .
C15 C 0.6931(3) 0.9014(2) 0.5894(4) 0.0487(8) Uani 1 1 d .
H15 H 0.7064 0.8452 0.6270 0.058 Uiso 1 1 calc R
C16 C 0.6472(3) 0.9595(3) 0.6681(4) 0.0584(10) Uani 1 1 d .
H16 H 0.6295 0.9445 0.7621 0.070 Uiso 1 1 calc R
C17 C 0.6278(3) 1.0391(3) 0.6084(4) 0.0598(10) Uani 1 1 d .
H17 H 0.5943 1.0802 0.6584 0.072 Uiso 1 1 calc R
C18 C 0.6580(3) 1.0591(2) 0.4733(4) 0.0574(9) Uani 1 1 d .
H18 H 0.6461 1.1152 0.4344 0.069 Uiso 1 1 calc R
N1 N 0.71159(18) 0.85744(14) 0.2007(3) 0.0344(6) Uani 1 1 d .
N2 N 0.9711(2) 0.86168(16) 0.4986(3) 0.0413(7) Uani 1 1 d .
N3 N 0.7024(2) 1.00408(15) 0.3956(3) 0.0460(7) Uani 1 1 d .
O1 O 0.74755(16) 0.83815(13) -0.0373(2) 0.0430(6) Uani 1 1 d .
O2 O 0.25975(15) 0.79821(13) 0.0168(2) 0.0431(6) Uani 1 1 d .
O3 O 1.00190(18) 0.78854(14) 0.5029(3) 0.0532(7) Uani 1 1 d .
O4 O 0.9999(2) 0.91179(14) 0.6087(2) 0.0568(7) Uani 1 1 d .

loop_
_atom_site_aniso_label
_atom_site_aniso_U_11
_atom_site_aniso_U_22
_atom_site_aniso_U_33
_atom_site_aniso_U_23
_atom_site_aniso_U_13
_atom_site_aniso_U_12
C1 0.0334(15) 0.0371(15) 0.0345(16) -0.0052(11) 0.0039(12) -0.0030(12)
C2 0.0355(16) 0.0392(15) 0.0384(16) -0.0036(12) 0.0067(13) 0.0011(12)
C3 0.0311(14) 0.0405(15) 0.0333(15) 0.0007(11) 0.0007(12) 0.0020(12)
C4 0.0334(15) 0.0352(14) 0.0349(15) -0.0011(11) 0.0011(12) -0.0017(11)
C5 0.0303(15) 0.0350(14) 0.0356(15) -0.0023(11) 0.0050(12) 0.0019(11)
C6 0.0364(16) 0.0326(14) 0.0396(15) 0.0034(11) 0.0035(13) 0.0011(12)
C7 0.0347(16) 0.0404(15) 0.0388(16) 0.0057(12) 0.0034(13) -0.0029(12)
C8 0.0265(14) 0.0390(14) 0.0341(15) -0.0001(11) 0.0037(11) -0.0004(11)
C9 0.0354(15) 0.0388(15) 0.0305(15) 0.0011(11) 0.0023(12) 0.0068(12)
C10 0.0339(15) 0.0346(14) 0.0370(15) 0.0004(11) 0.0057(12) 0.0007(12)
C11 0.0290(16) 0.0611(19) 0.0415(17) 0.0052(14) -0.0005(13) 0.0038(13)
C12 0.0354(16) 0.0487(17) 0.0467(18) -0.0014(13) 0.0109(14) -0.0040(13)
C13 0.0369(18) 0.066(2) 0.0477(19) -0.0052(15) 0.0086(15) -0.0070(15)
C14 0.0286(14) 0.0446(15) 0.0331(14) -0.0011(11) 0.0015(11) -0.0031(12)
C15 0.0461(18) 0.0582(19) 0.0406(17) 0.0056(14) 0.0101(14) 0.0047(14)
C16 0.052(2) 0.084(3) 0.0407(19) 0.0057(17) 0.0152(16) 0.0157(18)
C17 0.0392(18) 0.087(3) 0.047(2) -0.0230(18) 0.0018(15) 0.0125(17)
C18 0.061(2) 0.0501(19) 0.056(2) -0.0073(15) 0.0072(17) 0.0169(16)
N1 0.0255(12) 0.0398(13) 0.0329(12) -0.0045(9) 0.0000(10) -0.0014(9)
N2 0.0322(14) 0.0477(14) 0.0396(14) -0.0016(11) 0.0024(11) -0.0041(11)
N3 0.0535(16) 0.0391(14) 0.0448(15) 0.0015(10) 0.0126(12) 0.0084(12)
O1 0.0379(12) 0.0496(12) 0.0393(12) -0.0057(9) 0.0066(9) -0.0010(9)
O2 0.0296(11) 0.0534(13) 0.0407(12) 0.0040(9) 0.0000(9) -0.0020(8)
O3 0.0516(14) 0.0484(14) 0.0535(15) 0.0041(9) 0.0044(11) 0.0127(10)
O4 0.0592(15) 0.0585(14) 0.0410(13) -0.0068(10) -0.0056(11) -0.0042(11)

loop_
_atom_type_symbol
_atom_type_description
_atom_type_scat_dispersion_real
_atom_type_scat_dispersion_imag
_atom_type_scat_source
C C 0.0181 0.0091 'International Tables Vol C Tables 4.2.6.8 and 6.1.1.4'
H H 0.0000 0.0000 'International Tables Vol C Tables 4.2.6.8 and 6.1.1.4'
N N 0.0311 0.0180 'International Tables Vol C Tables 4.2.6.8 and 6.1.1.4'
O O 0.0492 0.0322 'International Tables Vol C Tables 4.2.6.8 and 6.1.1.4'

loop_
_geom_angle_atom_site_label_1
_geom_angle_atom_site_label_2
_geom_angle_atom_site_label_3
_geom_angle
O1 C1 N1 125.1(3)
O1 C1 C2 125.3(3)
N1 C1 C2 109.6(2)
C1 C2 C12 113.9(2)
C1 C2 C3 102.1(2)
C12 C2 C3 115.7(2)
C1 C2 H2 108.3
C12 C2 H2 108.3
C3 C2 H2 108.3
N2 C3 C2 114.3(2)
N2 C3 C4 108.5(2)
C2 C3 C4 106.2(2)
N2 C3 H3 109.3
C2 C3 H3 109.3
C4 C3 H3 109.3
N1 C4 C14 112.9(2)
N1 C4 C3 101.1(2)
C14 C4 C3 113.3(2)
N1 C4 H4 109.8
C14 C4 H4 109.8
C3 C4 H4 109.8
C10 C5 C6 119.8(3)
C10 C5 N1 120.2(3)
C6 C5 N1 119.9(2)
C7 C6 C5 119.3(2)
C7 C6 H6 120.4
C5 C6 H6 120.4
C6 C7 C8 121.2(3)
C6 C7 H7 119.4
C8 C7 H7 119.4
O2 C8 C9 125.0(2)
O2 C8 C7 115.4(2)
C9 C8 C7 119.7(3)
C8 C9 C10 119.2(2)
C8 C9 H9 120.4
C10 C9 H9 120.4
C5 C10 C9 120.8(3)
C5 C10 H10 119.6
C9 C10 H10 119.6
O2 C11 H11A 109.5
O2 C11 H11B 109.5
H11A C11 H11B 109.5
O2 C11 H11C 109.5
H11A C11 H11C 109.5
H11B C11 H11C 109.5
C13 C12 C2 112.9(3)
C13 C12 H12A 109.0
C2 C12 H12A 109.0
C13 C12 H12B 109.0
C2 C12 H12B 109.0
H12A C12 H12B 107.8
C12 C13 H13A 109.5
C12 C13 H13B 109.5
H13A C13 H13B 109.5
C12 C13 H13C 109.5
H13A C13 H13C 109.5
H13B C13 H13C 109.5
N3 C14 C15 123.8(3)
N3 C14 C4 115.9(2)
C15 C14 C4 120.4(3)
C14 C15 C16 118.8(3)
C14 C15 H15 120.6
C16 C15 H15 120.6
C17 C16 C15 118.6(3)
C17 C16 H16 120.7
C15 C16 H16 120.7
C16 C17 C18 118.8(3)
C16 C17 H17 120.6
C18 C17 H17 120.6
N3 C18 C17 123.6(3)
N3 C18 H18 118.2
C17 C18 H18 118.2
C1 N1 C5 124.6(2)
C1 N1 C4 113.3(2)
C5 N1 C4 121.3(2)
O3 N2 O4 124.4(2)
O3 N2 C3 119.4(2)
O4 N2 C3 116.0(2)
C18 N3 C14 116.4(3)
C8 O2 C11 117.8(2)

loop_
_geom_bond_atom_site_label_1
_geom_bond_atom_site_label_2
_geom_bond_distance
C1 O1 1.228(3)
C1 N1 1.360(4)
C1 C2 1.512(4)
C2 C12 1.522(4)
C2 C3 1.523(4)
C2 H2 1.0000
C3 N2 1.507(3)
C3 C4 1.539(4)
C3 H3 1.0000
C4 N1 1.466(3)
C4 C14 1.512(4)
C4 H4 1.0000
C5 C10 1.379(4)
C5 C6 1.388(4)
C5 N1 1.440(3)
C6 C7 1.380(4)
C6 H6 0.9500
C7 C8 1.387(4)
C7 H7 0.9500
C8 O2 1.365(3)
C8 C9 1.381(4)
C9 C10 1.396(4)
C9 H9 0.9500
C10 H10 0.9500
C11 O2 1.424(3)
C11 H11A 0.9800
C11 H11B 0.9800
C11 H11C 0.9800
C12 C13 1.521(4)
C12 H12A 0.9900
C12 H12B 0.9900
C13 H13A 0.9800
C13 H13B 0.9800
C13 H13C 0.9800
C14 N3 1.336(4)
C14 C15 1.374(4)
C15 C16 1.376(5)
C15 H15 0.9500
C16 C17 1.363(5)
C16 H16 0.9500
C17 C18 1.389(5)
C17 H17 0.9500
C18 N3 1.328(4)
C18 H18 0.9500
N2 O3 1.220(3)
N2 O4 1.232(3)

loop_
_geom_torsion_atom_site_label_1
_geom_torsion_atom_site_label_2
_geom_torsion_atom_site_label_3
_geom_torsion_atom_site_label_4
_geom_torsion
O1 C1 C2 C12 42.0(4)
N1 C1 C2 C12 -139.5(2)
O1 C1 C2 C3 167.4(3)
N1 C1 C2 C3 -14.1(3)
C1 C2 C3 N2 145.2(2)
C12 C2 C3 N2 -90.6(3)
C1 C2 C3 C4 25.7(3)
C12 C2 C3 C4 149.9(2)
N2 C3 C4 N1 -150.8(2)
C2 C3 C4 N1 -27.5(3)
N2 C3 C4 C14 88.2(3)
C2 C3 C4 C14 -148.6(2)
C10 C5 C6 C7 0.8(4)
N1 C5 C6 C7 179.8(2)
C5 C6 C7 C8 1.8(4)
C6 C7 C8 O2 178.1(3)
C6 C7 C8 C9 -3.0(4)
O2 C8 C9 C10 -179.5(2)
C7 C8 C9 C10 1.7(4)
C6 C5 C10 C9 -2.1(4)
N1 C5 C10 C9 178.9(2)
C8 C9 C10 C5 0.8(4)
C1 C2 C12 C13 -174.8(2)
C3 C2 C12 C13 67.4(3)
N1 C4 C14 N3 -54.7(3)
C3 C4 C14 N3 59.4(3)
N1 C4 C14 C15 126.2(3)
C3 C4 C14 C15 -119.7(3)
N3 C14 C15 C16 -0.2(5)
C4 C14 C15 C16 178.8(3)
C14 C15 C16 C17 1.1(5)
C15 C16 C17 C18 -1.9(5)
C16 C17 C18 N3 1.9(5)
O1 C1 N1 C5 5.3(4)
C2 C1 N1 C5 -173.3(2)
O1 C1 N1 C4 174.7(2)
C2 C1 N1 C4 -3.8(3)
C10 C5 N1 C1 -56.8(4)
C6 C5 N1 C1 124.2(3)
C10 C5 N1 C4 134.6(3)
C6 C5 N1 C4 -44.4(3)
C14 C4 N1 C1 141.0(2)
C3 C4 N1 C1 19.7(3)
C14 C4 N1 C5 -49.2(3)
C3 C4 N1 C5 -170.5(2)
C2 C3 N2 O3 -38.0(4)
C4 C3 N2 O3 80.2(3)
C2 C3 N2 O4 146.6(3)
C4 C3 N2 O4 -95.1(3)
C17 C18 N3 C14 -0.9(5)
C15 C14 N3 C18 0.1(4)
C4 C14 N3 C18 -179.0(3)
C9 C8 O2 C11 4.1(4)
C7 C8 O2 C11 -177.0(3)
